data_7202173
loop_
_publ_author_name
'Kumbhar, Avinash S.'
'Deshpande, Megha S.'
'Butcher, Raymond J.'

_publ_section_title
;
 Hydrogen bond directed open-framework of bis(bipyridine-glycoluril)
 phosphatocobalt(III) with solvent accessible void space
;
_journal_issue 11
_journal_name_full CrystEngComm
_journal_page_first 1520
_journal_paper_doi 10.1039/b806123h
_journal_volume 10
_journal_year 2008
_chemical_formula_sum 'C28 H24 Co N12 O10 P'
_chemical_formula_weight 778.49
_chemical_name_common 'phosphatocobalt(iii) Bipyridine-glycoluril complex'
_chemical_name_systematic
;
?
;
_space_group_IT_number 33
_symmetry_cell_setting orthorhombic
_symmetry_space_group_name_Hall 'P 2c -2n'
_symmetry_space_group_name_H-M 'P n a 21'
_atom_sites_solution_hydrogens geom
_atom_sites_solution_primary direct
_atom_sites_solution_secondary difmap
_audit_creation_method SHELXL-97
_audit_update_record
;
2008-06-24 # Formatted by publCIF
;
_cell_angle_alpha 90.00
_cell_angle_beta 90.00
_cell_angle_gamma 90.00
_cell_formula_units_Z 4
_cell_length_a 21.8959(6)
_cell_length_b 13.8979(3)
_cell_length_c 13.7164(3)
_cell_measurement_reflns_used 7800
_cell_measurement_temperature 296(2)
_cell_measurement_theta_max 32.4671
_cell_measurement_theta_min 4.5477
_cell_volume 4174.00(17)
_computing_cell_refinement
;
CrysAlis RED, Oxford Diffraction Ltd.,
Version 1.171.31.8 (release 12-01-2007 CrysAlis171 .NET)
(compiled Jan 12 2007,17:49:11)
;
_computing_data_collection
;
CrysAlis CCD, Oxford Diffraction Ltd.,
Version 1.171.31.8 (release 12-01-2007 CrysAlis171 .NET)
(compiled Jan 12 2007,17:49:11)
;
_computing_data_reduction
;
CrysAlis RED, Oxford Diffraction Ltd.,
Version 1.171.31.8 (release 12-01-2007 CrysAlis171 .NET)
(compiled Jan 12 2007,17:49:11)
;
_computing_molecular_graphics SHELXTL
_computing_publication_material SHELXTL
_computing_structure_refinement 'SHELXL-97 (Sheldrick, 1997)'
_computing_structure_solution 'SHELXS-97 (Sheldrick, 1990)'
_diffrn_ambient_temperature 296(2)
_diffrn_detector_area_resol_mean 10.5081
_diffrn_measured_fraction_theta_full 0.990
_diffrn_measured_fraction_theta_max 0.928
_diffrn_measurement_device_type 'Oxford Diffraction Gemini'
_diffrn_measurement_method '\f and \w scans'
_diffrn_radiation_monochromator graphite
_diffrn_radiation_source 'fine-focus sealed tube'
_diffrn_radiation_type MoK\a
_diffrn_radiation_wavelength 0.71073
_diffrn_reflns_av_R_equivalents 0.0406
_diffrn_reflns_av_sigmaI/netI 0.1149
_diffrn_reflns_limit_h_max 31
_diffrn_reflns_limit_h_min -31
_diffrn_reflns_limit_k_max 20
_diffrn_reflns_limit_k_min -20
_diffrn_reflns_limit_l_max 17
_diffrn_reflns_limit_l_min -20
_diffrn_reflns_number 28020
_diffrn_reflns_theta_full 25.00
_diffrn_reflns_theta_max 32.51
_diffrn_reflns_theta_min 4.64
_diffrn_standards_decay_% <2%
_diffrn_standards_interval_count 50
_diffrn_standards_number 2
_exptl_absorpt_coefficient_mu 0.510
_exptl_absorpt_correction_T_max 1.00000
_exptl_absorpt_correction_T_min 0.80923
_exptl_absorpt_correction_type multi-scan
_exptl_absorpt_process_details
;
CrysAlis RED, Oxford Diffraction Ltd.,
Version 1.171.31.8 (release 12-01-2007 CrysAlis171 .NET)
(compiled Jan 12 2007,17:49:11)
Empirical absorption correction using spherical harmonics,
implemented in SCALE3 ABSPACK scaling algorithm.
;
_exptl_crystal_colour 'dark pink'
_exptl_crystal_density_diffrn 1.239
_exptl_crystal_density_method 'not measured'
_exptl_crystal_description chunk
_exptl_crystal_F_000 1592
_exptl_crystal_size_max 0.47
_exptl_crystal_size_mid 0.41
_exptl_crystal_size_min 0.34
_refine_diff_density_max 1.003
_refine_diff_density_min -0.488
_refine_diff_density_rms 0.075
_refine_ls_abs_structure_details 'Flack H D (1983), Acta Cryst. A39, 876-881'
_refine_ls_abs_structure_Flack -0.004(15)
_refine_ls_extinction_method none
_refine_ls_goodness_of_fit_ref 0.926
_refine_ls_hydrogen_treatment constr
_refine_ls_matrix_type full
_refine_ls_number_parameters 469
_refine_ls_number_reflns 12296
_refine_ls_number_restraints 7
_refine_ls_restrained_S_all 0.950
_refine_ls_R_factor_all 0.1042
_refine_ls_R_factor_gt 0.0558
_refine_ls_shift/su_max 0.001
_refine_ls_shift/su_mean 0.000
_refine_ls_structure_factor_coef Fsqd
_refine_ls_weighting_details 'calc w=1/[\s^2^(Fo^2^)+(0.0859P)^2^] where P=(Fo^2^+2Fc^2^)/3'
_refine_ls_weighting_scheme calc
_refine_ls_wR_factor_gt 0.1390
_refine_ls_wR_factor_ref 0.1580
_reflns_number_gt 6115
_reflns_number_total 12296
_reflns_threshold_expression I>2\s(I)
_cod_data_source_file b806123h.txt
_cod_data_source_block ask1
_cod_database_code 7202173

loop_
_symmetry_equiv_pos_as_xyz
'x, y, z'
'-x, -y, z+1/2'
'-x+1/2, y+1/2, z+1/2'
'x+1/2, -y+1/2, z'

loop_
_atom_site_label
_atom_site_type_symbol
_atom_site_fract_x
_atom_site_fract_y
_atom_site_fract_z
_atom_site_U_iso_or_equiv
_atom_site_adp_type
_atom_site_occupancy
_atom_site_symmetry_multiplicity
_atom_site_calc_flag
_atom_site_refinement_flags
_atom_site_disorder_assembly
_atom_site_disorder_group
Co Co 0.734790(19) 0.55375(3) 0.66798(3) 0.03482(12) Uani 1 1 d . . .
P P 0.77638(5) 0.72398(6) 0.67027(9) 0.0492(2) Uani 1 1 d . . .
O1A O 0.95419(19) 0.3659(3) 0.2869(3) 0.0981(13) Uani 1 1 d . . .
O2A O 0.8287(2) 0.0625(3) 0.5088(3) 0.0860(12) Uani 1 1 d . . .
O1B O 0.48766(16) 0.5861(3) 1.0548(2) 0.0764(10) Uani 1 1 d . . .
O2B O 0.42613(19) 0.3272(3) 0.7327(2) 0.0818(11) Uani 1 1 d . . .
O11 O 0.76212(13) 0.6532(2) 0.5837(2) 0.0469(8) Uani 1 1 d . . .
O12 O 0.76021(13) 0.65311(19) 0.75554(19) 0.0408(7) Uani 1 1 d . . .
O13 O 0.73420(15) 0.81110(18) 0.6722(4) 0.0701(8) Uani 1 1 d . . .
O14 O 0.84293(14) 0.7502(2) 0.6740(3) 0.0672(8) Uani 1 1 d . . .
O1W O 0.93064(15) 0.7369(3) 0.8200(3) 0.0749(9) Uani 1 1 d D . .
H1W1 H 0.9019 0.7513 0.7775 0.112 Uiso 1 1 d RD . .
H1W2 H 0.9640 0.6827 0.8138 0.112 Uiso 1 1 d RD . .
O2W O 0.88540(16) 0.9258(2) 0.6298(2) 0.0683(9) Uani 1 1 d D . .
H2W1 H 0.8805 0.8691 0.6253 0.102 Uiso 1 1 d RD . .
H2W2 H 0.8595 0.9625 0.6065 0.102 Uiso 1 1 d RD . .
N1A N 0.65200(12) 0.60124(17) 0.6657(2) 0.0350(5) Uani 1 1 d . . .
N2A N 0.70407(16) 0.4682(2) 0.7676(2) 0.0393(7) Uani 1 1 d . . .
N3A N 0.49773(16) 0.5889(3) 0.8882(2) 0.0515(8) Uani 1 1 d . . .
H3AB H 0.4863 0.6474 0.8790 0.062 Uiso 1 1 calc R . .
N4A N 0.52826(17) 0.4601(3) 0.9672(2) 0.0594(10) Uani 1 1 d . . .
H4AA H 0.5348 0.4209 1.0146 0.071 Uiso 1 1 calc R . .
N5A N 0.46036(15) 0.4819(3) 0.7658(2) 0.0477(8) Uani 1 1 d . . .
H5AA H 0.4309 0.5133 0.7392 0.057 Uiso 1 1 calc R . .
N6A N 0.50999(17) 0.3574(3) 0.8277(3) 0.0624(10) Uani 1 1 d . . .
H6AA H 0.5190 0.2988 0.8416 0.075 Uiso 1 1 calc R . .
N1B N 0.81479(11) 0.49548(19) 0.6679(3) 0.0378(6) Uani 1 1 d . . .
N2B N 0.71829(16) 0.4647(3) 0.5613(2) 0.0422(8) Uani 1 1 d . . .
N3B N 0.93189(17) 0.3166(3) 0.4440(3) 0.0656(11) Uani 1 1 d . . .
H3BB H 0.9688 0.3086 0.4638 0.079 Uiso 1 1 calc R . .
N4B N 0.85597(18) 0.3414(3) 0.3415(3) 0.0665(11) Uani 1 1 d . . .
H4BA H 0.8363 0.3616 0.2913 0.080 Uiso 1 1 calc R . .
N5B N 0.87481(17) 0.2061(3) 0.5457(3) 0.0586(9) Uani 1 1 d . . .
H5BA H 0.8928 0.1881 0.5983 0.070 Uiso 1 1 calc R . .
N6B N 0.81486(19) 0.1968(3) 0.4198(3) 0.0612(11) Uani 1 1 d . . .
H6BA H 0.7941 0.1712 0.3733 0.073 Uiso 1 1 calc R . .
C1A C 0.63036(19) 0.6698(3) 0.6085(3) 0.0450(9) Uani 1 1 d . . .
H1AA H 0.6565 0.7024 0.5664 0.054 Uiso 1 1 calc R . .
C2A C 0.5669(2) 0.6941(3) 0.6109(3) 0.0528(10) Uani 1 1 d . . .
H2AA H 0.5515 0.7411 0.5694 0.063 Uiso 1 1 calc R . .
C3A C 0.52956(17) 0.6484(2) 0.6740(3) 0.0456(8) Uani 1 1 d . . .
H3AA H 0.4883 0.6639 0.6765 0.055 Uiso 1 1 calc R . .
C4A C 0.55340(18) 0.5779(3) 0.7355(3) 0.0400(8) Uani 1 1 d . . .
C5A C 0.51329(17) 0.5267(3) 0.8113(2) 0.0397(8) Uani 1 1 d . . .
C6A C 0.54419(19) 0.4383(3) 0.8643(3) 0.0444(9) Uani 1 1 d . . .
C7A C 0.61079(18) 0.4238(2) 0.8518(3) 0.0379(8) Uani 1 1 d . . .
C8A C 0.6426(2) 0.3536(3) 0.9030(3) 0.0524(11) Uani 1 1 d . . .
H8AA H 0.6223 0.3147 0.9477 0.063 Uiso 1 1 calc R . .
C9A C 0.7056(2) 0.3416(3) 0.8870(4) 0.0558(11) Uani 1 1 d . . .
H9AA H 0.7278 0.2961 0.9218 0.067 Uiso 1 1 calc R . .
C10A C 0.7334(2) 0.3989(3) 0.8187(3) 0.0530(10) Uani 1 1 d . . .
H10A H 0.7748 0.3895 0.8068 0.064 Uiso 1 1 calc R . .
C11A C 0.64287(17) 0.4795(2) 0.7856(2) 0.0357(7) Uani 1 1 d . . .
C12A C 0.61335(17) 0.5552(2) 0.7279(2) 0.0358(8) Uani 1 1 d . . .
C13A C 0.50227(19) 0.5485(4) 0.9790(3) 0.0524(11) Uani 1 1 d . . .
C14A C 0.4633(2) 0.3811(4) 0.7707(3) 0.0600(12) Uani 1 1 d . . .
C1B C 0.8614(2) 0.5145(3) 0.7272(3) 0.0497(10) Uani 1 1 d . . .
H1BA H 0.8569 0.5621 0.7744 0.060 Uiso 1 1 calc R . .
C2B C 0.9162(2) 0.4656(3) 0.7206(3) 0.0578(11) Uani 1 1 d . . .
H2BA H 0.9477 0.4787 0.7641 0.069 Uiso 1 1 calc R . .
C3B C 0.92358(19) 0.3964(3) 0.6484(3) 0.0573(11) Uani 1 1 d . . .
H3BA H 0.9599 0.3621 0.6432 0.069 Uiso 1 1 calc R . .
C4B C 0.87555(18) 0.3792(3) 0.5836(3) 0.0423(8) Uani 1 1 d . . .
C5B C 0.88015(18) 0.3023(3) 0.5051(3) 0.0496(10) Uani 1 1 d . . .
C6B C 0.8278(2) 0.3001(4) 0.4276(3) 0.0566(12) Uani 1 1 d . . .
C7B C 0.76919(18) 0.3554(3) 0.4540(3) 0.0484(10) Uani 1 1 d . . .
C8B C 0.7166(2) 0.3476(4) 0.3985(4) 0.0815(19) Uani 1 1 d . . .
H8BA H 0.7157 0.3086 0.3434 0.098 Uiso 1 1 calc R . .
C9B C 0.6658(3) 0.3987(5) 0.4266(5) 0.101(2) Uani 1 1 d . . .
H9BA H 0.6302 0.3953 0.3896 0.121 Uiso 1 1 calc R . .
C10B C 0.66740(19) 0.4557(3) 0.5104(3) 0.0581(12) Uani 1 1 d . . .
H10B H 0.6323 0.4877 0.5305 0.070 Uiso 1 1 calc R . .
C11B C 0.76866(16) 0.4149(3) 0.5340(3) 0.0348(7) Uani 1 1 d . . .
C12B C 0.82242(17) 0.4302(3) 0.5960(2) 0.0367(8) Uani 1 1 d . . .
C13B C 0.9179(3) 0.3441(4) 0.3511(4) 0.0729(14) Uani 1 1 d . . .
C14B C 0.8388(2) 0.1482(4) 0.4924(4) 0.0631(13) Uani 1 1 d . . .

loop_
_atom_site_aniso_label
_atom_site_aniso_U_11
_atom_site_aniso_U_22
_atom_site_aniso_U_33
_atom_site_aniso_U_23
_atom_site_aniso_U_13
_atom_site_aniso_U_12
Co 0.0348(2) 0.0351(2) 0.0346(2) -0.0060(2) 0.0054(2) -0.00224(18)
P 0.0626(6) 0.0420(5) 0.0431(5) -0.0040(6) 0.0032(6) -0.0138(4)
O1A 0.080(3) 0.135(4) 0.079(2) -0.006(2) 0.036(2) 0.015(3)
O2A 0.105(3) 0.060(2) 0.093(3) -0.030(2) -0.019(2) 0.014(2)
O1B 0.069(2) 0.124(3) 0.0363(15) -0.0159(18) 0.0107(15) 0.010(2)
O2B 0.092(3) 0.091(2) 0.0614(19) 0.0013(18) -0.0144(18) -0.050(2)
O11 0.0451(18) 0.059(2) 0.0367(15) -0.0013(13) 0.0043(12) -0.0127(14)
O12 0.0584(19) 0.0362(15) 0.0280(14) -0.0105(11) 0.0048(11) -0.0050(13)
O13 0.086(2) 0.0445(14) 0.080(2) 0.007(2) -0.005(2) 0.0056(14)
O14 0.0641(18) 0.0801(19) 0.0574(15) 0.003(2) -0.0001(18) -0.0259(15)
O1W 0.055(2) 0.094(2) 0.075(2) -0.013(2) -0.0081(16) -0.0027(18)
O2W 0.071(2) 0.0582(17) 0.076(2) 0.0165(15) -0.0169(16) -0.0205(16)
N1A 0.0434(14) 0.0312(12) 0.0302(12) 0.0007(15) 0.0076(15) 0.0022(11)
N2A 0.0417(19) 0.0334(16) 0.0428(16) -0.0027(14) 0.0033(14) 0.0017(14)
N3A 0.054(2) 0.063(2) 0.0384(17) 0.0029(16) 0.0093(15) -0.0002(18)
N4A 0.045(2) 0.092(3) 0.0409(17) 0.0235(18) 0.0106(15) 0.002(2)
N5A 0.0413(18) 0.064(2) 0.0384(16) 0.0030(15) -0.0073(14) -0.0083(16)
N6A 0.051(2) 0.055(2) 0.081(3) 0.006(2) -0.011(2) -0.0125(18)
N1B 0.0313(13) 0.0439(14) 0.0382(13) -0.0094(17) 0.0018(15) -0.0057(11)
N2B 0.0357(17) 0.0461(18) 0.0449(17) -0.0123(15) -0.0001(14) -0.0012(15)
N3B 0.041(2) 0.099(3) 0.057(2) -0.019(2) -0.0041(17) 0.020(2)
N4B 0.056(2) 0.092(3) 0.051(2) -0.009(2) 0.0052(18) 0.023(2)
N5B 0.060(2) 0.059(2) 0.0568(19) -0.0122(17) -0.0237(17) 0.0098(19)
N6B 0.078(3) 0.054(2) 0.0514(19) -0.0208(17) -0.0236(19) 0.0192(19)
C1A 0.052(2) 0.040(2) 0.0435(19) 0.0075(17) 0.0067(17) 0.0010(17)
C2A 0.063(3) 0.055(2) 0.041(2) 0.0100(18) 0.0009(19) 0.009(2)
C3A 0.0402(18) 0.0476(18) 0.0491(19) -0.008(2) 0.003(2) 0.0036(15)
C4A 0.046(2) 0.0366(18) 0.0370(18) 0.0012(15) 0.0024(15) -0.0085(16)
C5A 0.0366(19) 0.050(2) 0.0330(17) -0.0009(16) 0.0020(14) -0.0050(16)
C6A 0.045(2) 0.050(2) 0.0377(19) 0.0078(16) -0.0017(16) -0.0072(18)
C7A 0.043(2) 0.0350(17) 0.0361(18) -0.0027(14) 0.0022(15) -0.0077(15)
C8A 0.073(3) 0.039(2) 0.046(2) 0.0061(17) 0.003(2) 0.000(2)
C9A 0.053(3) 0.043(2) 0.071(3) 0.006(2) 0.011(2) 0.003(2)
C10A 0.046(2) 0.048(2) 0.065(3) 0.000(2) 0.005(2) 0.013(2)
C11A 0.0364(19) 0.0340(16) 0.0367(18) -0.0005(15) 0.0003(14) 0.0006(15)
C12A 0.041(2) 0.0335(17) 0.0326(16) -0.0017(14) 0.0074(14) -0.0031(15)
C13A 0.037(2) 0.081(3) 0.040(2) 0.000(2) 0.0005(17) 0.001(2)
C14A 0.057(3) 0.076(3) 0.047(2) 0.008(2) 0.005(2) -0.026(3)
C1B 0.054(2) 0.054(2) 0.041(2) -0.0194(18) -0.0064(18) -0.001(2)
C2B 0.058(3) 0.066(3) 0.050(2) -0.013(2) -0.021(2) -0.006(2)
C3B 0.039(2) 0.064(3) 0.069(3) -0.013(2) -0.0151(19) 0.0041(19)
C4B 0.041(2) 0.045(2) 0.0412(18) -0.0029(16) -0.0067(15) 0.0076(17)
C5B 0.037(2) 0.065(3) 0.047(2) -0.019(2) -0.0073(17) 0.0143(19)
C6B 0.048(2) 0.078(3) 0.044(2) -0.028(2) -0.0113(18) 0.027(2)
C7B 0.039(2) 0.059(2) 0.047(2) -0.0149(18) -0.0056(17) 0.0103(19)
C8B 0.059(3) 0.116(5) 0.069(3) -0.059(3) -0.027(3) 0.027(3)
C9B 0.060(3) 0.128(5) 0.115(4) -0.078(4) -0.046(3) 0.034(4)
C10B 0.031(2) 0.081(3) 0.062(2) -0.030(2) -0.0081(19) 0.006(2)
C11B 0.0352(19) 0.0344(17) 0.0348(18) -0.0050(14) -0.0017(14) 0.0022(15)
C12B 0.0346(19) 0.044(2) 0.0314(16) -0.0044(15) 0.0004(14) 0.0014(15)
C13B 0.071(3) 0.082(3) 0.066(3) -0.017(3) 0.008(3) 0.026(3)
C14B 0.058(3) 0.060(3) 0.071(3) -0.033(2) -0.015(2) 0.018(2)

loop_
_atom_type_symbol
_atom_type_description
_atom_type_scat_dispersion_real
_atom_type_scat_dispersion_imag
_atom_type_scat_source
C C 0.0033 0.0016 'International Tables Vol C Tables 4.2.6.8 and 6.1.1.4'
H H 0.0000 0.0000 'International Tables Vol C Tables 4.2.6.8 and 6.1.1.4'
N N 0.0061 0.0033 'International Tables Vol C Tables 4.2.6.8 and 6.1.1.4'
O O 0.0106 0.0060 'International Tables Vol C Tables 4.2.6.8 and 6.1.1.4'
P P 0.1023 0.0942 'International Tables Vol C Tables 4.2.6.8 and 6.1.1.4'
Co Co 0.3494 0.9721 'International Tables Vol C Tables 4.2.6.8 and 6.1.1.4'

loop_
_geom_angle_atom_site_label_1
_geom_angle_atom_site_label_2
_geom_angle_atom_site_label_3
_geom_angle
_geom_angle_site_symmetry_1
_geom_angle_site_symmetry_3
_geom_angle_publ_flag
O11 Co O12 76.43(9) . . ?
O11 Co N1A 92.14(12) . . ?
O12 Co N1A 92.10(12) . . ?
O11 Co N1B 91.08(13) . . ?
O12 Co N1B 92.26(12) . . ?
N1A Co N1B 175.10(11) . . ?
O11 Co N2A 171.24(13) . . ?
O12 Co N2A 95.83(13) . . ?
N1A Co N2A 83.97(14) . . ?
N1B Co N2A 93.35(14) . . ?
O11 Co N2B 93.63(15) . . ?
O12 Co N2B 169.46(14) . . ?
N1A Co N2B 91.77(14) . . ?
N1B Co N2B 84.33(14) . . ?
N2A Co N2B 94.33(12) . . ?
O11 Co P 38.29(10) . . ?
O12 Co P 38.19(9) . . ?
N1A Co P 91.06(8) . . ?
N1B Co P 93.76(8) . . ?
N2A Co P 133.67(10) . . ?
N2B Co P 131.92(12) . . ?
O14 P O13 113.23(18) . . ?
O14 P O12 110.24(18) . . ?
O13 P O12 110.4(2) . . ?
O14 P O11 111.69(18) . . ?
O13 P O11 112.9(2) . . ?
O12 P O11 97.21(12) . . ?
O14 P Co 125.11(14) . . ?
O13 P Co 121.62(13) . . ?
O12 P Co 48.90(10) . . ?
O11 P Co 48.39(11) . . ?
P O11 Co 93.31(15) . . ?
P O12 Co 92.91(13) . . ?
H1W1 O1W H1W2 127.3 . . ?
H2W1 O2W H2W2 119.1 . . ?
C1A N1A C12A 119.2(3) . . ?
C1A N1A Co 126.3(3) . . ?
C12A N1A Co 114.4(2) . . ?
C10A N2A C11A 116.9(3) . . ?
C10A N2A Co 129.7(3) . . ?
C11A N2A Co 113.4(3) . . ?
C13A N3A C5A 114.4(4) . . ?
C13A N3A H3AB 122.8 . . ?
C5A N3A H3AB 122.8 . . ?
C13A N4A C6A 113.3(3) . . ?
C13A N4A H4AA 123.3 . . ?
C6A N4A H4AA 123.3 . . ?
C14A N5A C5A 111.7(3) . . ?
C14A N5A H5AA 124.1 . . ?
C5A N5A H5AA 124.1 . . ?
C14A N6A C6A 114.4(4) . . ?
C14A N6A H6AA 122.8 . . ?
C6A N6A H6AA 122.8 . . ?
C1B N1B C12B 119.0(3) . . ?
C1B N1B Co 127.7(3) . . ?
C12B N1B Co 113.2(2) . . ?
C10B N2B C11B 119.5(3) . . ?
C10B N2B Co 127.8(3) . . ?
C11B N2B Co 112.4(3) . . ?
C13B N3B C5B 114.2(4) . . ?
C13B N3B H3BB 122.9 . . ?
C5B N3B H3BB 122.9 . . ?
C13B N4B C6B 110.8(4) . . ?
C13B N4B H4BA 124.6 . . ?
C6B N4B H4BA 124.6 . . ?
C14B N5B C5B 113.0(4) . . ?
C14B N5B H5BA 123.5 . . ?
C5B N5B H5BA 123.5 . . ?
C14B N6B C6B 111.7(4) . . ?
C14B N6B H6BA 124.1 . . ?
C6B N6B H6BA 124.1 . . ?
N1A C1A C2A 120.3(3) . . ?
N1A C1A H1AA 119.9 . . ?
C2A C1A H1AA 119.9 . . ?
C3A C2A C1A 119.5(4) . . ?
C3A C2A H2AA 120.2 . . ?
C1A C2A H2AA 120.2 . . ?
C2A C3A C4A 119.5(4) . . ?
C2A C3A H3AA 120.3 . . ?
C4A C3A H3AA 120.3 . . ?
C12A C4A C3A 118.6(3) . . ?
C12A C4A C5A 120.0(3) . . ?
C3A C4A C5A 121.4(3) . . ?
N3A C5A N5A 113.1(3) . . ?
N3A C5A C4A 111.2(3) . . ?
N5A C5A C4A 111.3(3) . . ?
N3A C5A C6A 103.7(3) . . ?
N5A C5A C6A 101.8(3) . . ?
C4A C5A C6A 115.3(3) . . ?
N6A C6A C7A 111.4(3) . . ?
N6A C6A N4A 111.6(3) . . ?
C7A C6A N4A 111.7(3) . . ?
N6A C6A C5A 102.9(3) . . ?
C7A C6A C5A 118.3(3) . . ?
N4A C6A C5A 100.2(3) . . ?
C11A C7A C8A 118.0(4) . . ?
C11A C7A C6A 119.9(3) . . ?
C8A C7A C6A 122.0(4) . . ?
C7A C8A C9A 119.7(4) . . ?
C7A C8A H8AA 120.1 . . ?
C9A C8A H8AA 120.1 . . ?
C10A C9A C8A 118.3(4) . . ?
C10A C9A H9AA 120.8 . . ?
C8A C9A H9AA 120.8 . . ?
N2A C10A C9A 123.7(4) . . ?
N2A C10A H10A 118.2 . . ?
C9A C10A H10A 118.2 . . ?
N2A C11A C7A 123.3(3) . . ?
N2A C11A C12A 114.6(3) . . ?
C7A C11A C12A 122.1(3) . . ?
C4A C12A N1A 122.9(3) . . ?
C4A C12A C11A 123.5(3) . . ?
N1A C12A C11A 113.7(3) . . ?
O1B C13A N4A 127.2(4) . . ?
O1B C13A N3A 125.9(5) . . ?
N4A C13A N3A 106.9(4) . . ?
O2B C14A N6A 127.7(5) . . ?
O2B C14A N5A 124.1(5) . . ?
N6A C14A N5A 108.1(4) . . ?
N1B C1B C2B 121.8(3) . . ?
N1B C1B H1BA 119.1 . . ?
C2B C1B H1BA 119.1 . . ?
C1B C2B C3B 119.2(4) . . ?
C1B C2B H2BA 120.4 . . ?
C3B C2B H2BA 120.4 . . ?
C2B C3B C4B 118.9(4) . . ?
C2B C3B H3BA 120.5 . . ?
C4B C3B H3BA 120.5 . . ?
C12B C4B C3B 118.1(3) . . ?
C12B C4B C5B 120.4(3) . . ?
C3B C4B C5B 121.4(3) . . ?
N3B C5B N5B 114.7(4) . . ?
N3B C5B C4B 111.8(4) . . ?
N5B C5B C4B 111.8(3) . . ?
N3B C5B C6B 100.7(3) . . ?
N5B C5B C6B 100.6(3) . . ?
C4B C5B C6B 116.5(3) . . ?
N4B C6B N6B 114.2(3) . . ?
N4B C6B C7B 110.4(4) . . ?
N6B C6B C7B 110.1(4) . . ?
N4B C6B C5B 103.6(4) . . ?
N6B C6B C5B 102.2(3) . . ?
C7B C6B C5B 116.2(3) . . ?
C11B C7B C8B 118.7(4) . . ?
C11B C7B C6B 119.7(3) . . ?
C8B C7B C6B 121.6(4) . . ?
C9B C8B C7B 118.5(4) . . ?
C9B C8B H8BA 120.7 . . ?
C7B C8B H8BA 120.7 . . ?
C8B C9B C10B 120.2(5) . . ?
C8B C9B H9BA 119.9 . . ?
C10B C9B H9BA 119.9 . . ?
N2B C10B C9B 120.7(4) . . ?
N2B C10B H10B 119.7 . . ?
C9B C10B H10B 119.7 . . ?
N2B C11B C7B 122.4(3) . . ?
N2B C11B C12B 114.7(3) . . ?
C7B C11B C12B 122.9(3) . . ?
N1B C12B C4B 122.8(3) . . ?
N1B C12B C11B 114.9(3) . . ?
C4B C12B C11B 122.2(3) . . ?
O1A C13B N4B 125.7(5) . . ?
O1A C13B N3B 126.4(5) . . ?
N4B C13B N3B 107.9(5) . . ?
O2A C14B N6B 124.3(4) . . ?
O2A C14B N5B 125.8(5) . . ?
N6B C14B N5B 109.9(4) . . ?

loop_
_geom_bond_atom_site_label_1
_geom_bond_atom_site_label_2
_geom_bond_distance
_geom_bond_site_symmetry_2
_geom_bond_publ_flag
Co O11 1.899(3) . ?
Co O12 1.913(3) . ?
Co N1A 1.929(3) . ?
Co N1B 1.930(3) . ?
Co N2A 1.932(3) . ?
Co N2B 1.950(3) . ?
Co P 2.5352(9) . ?
P O14 1.503(3) . ?
P O13 1.523(3) . ?
P O12 1.570(3) . ?
P O11 1.574(3) . ?
O1A C13B 1.225(6) . ?
O2A C14B 1.232(6) . ?
O1B C13A 1.207(5) . ?
O2B C14A 1.222(5) . ?
O1W H1W1 0.8810 . ?
O1W H1W2 1.0530 . ?
O2W H2W1 0.7977 . ?
O2W H2W2 0.8273 . ?
N1A C1A 1.323(5) . ?
N1A C12A 1.361(4) . ?
N2A C10A 1.354(5) . ?
N2A C11A 1.372(5) . ?
N3A C13A 1.370(5) . ?
N3A C5A 1.405(5) . ?
N3A H3AB 0.8600 . ?
N4A C13A 1.364(6) . ?
N4A C6A 1.484(5) . ?
N4A H4AA 0.8600 . ?
N5A C14A 1.404(6) . ?
N5A C5A 1.457(5) . ?
N5A H5AA 0.8600 . ?
N6A C14A 1.329(6) . ?
N6A C6A 1.441(5) . ?
N6A H6AA 0.8600 . ?
N1B C1B 1.331(5) . ?
N1B C12B 1.350(5) . ?
N2B C10B 1.321(5) . ?
N2B C11B 1.355(5) . ?
N3B C13B 1.365(7) . ?
N3B C5B 1.424(6) . ?
N3B H3BB 0.8600 . ?
N4B C13B 1.362(7) . ?
N4B C6B 1.450(6) . ?
N4B H4BA 0.8600 . ?
N5B C14B 1.342(5) . ?
N5B C5B 1.453(6) . ?
N5B H5BA 0.8600 . ?
N6B C14B 1.313(6) . ?
N6B C6B 1.467(6) . ?
N6B H6BA 0.8600 . ?
C1A C2A 1.430(6) . ?
C1A H1AA 0.9300 . ?
C2A C3A 1.349(6) . ?
C2A H2AA 0.9300 . ?
C3A C4A 1.395(6) . ?
C3A H3AA 0.9300 . ?
C4A C12A 1.354(5) . ?
C4A C5A 1.535(5) . ?
C5A C6A 1.581(5) . ?
C6A C7A 1.482(6) . ?
C7A C11A 1.386(5) . ?
C7A C8A 1.389(6) . ?
C8A C9A 1.406(6) . ?
C8A H8AA 0.9300 . ?
C9A C10A 1.372(6) . ?
C9A H9AA 0.9300 . ?
C10A H10A 0.9300 . ?
C11A C12A 1.467(5) . ?
C1B C2B 1.382(6) . ?
C1B H1BA 0.9300 . ?
C2B C3B 1.391(6) . ?
C2B H2BA 0.9300 . ?
C3B C4B 1.397(5) . ?
C3B H3BA 0.9300 . ?
C4B C12B 1.373(5) . ?
C4B C5B 1.521(5) . ?
C5B C6B 1.563(6) . ?
C6B C7B 1.540(5) . ?
C7B C11B 1.373(5) . ?
C7B C8B 1.385(6) . ?
C8B C9B 1.376(7) . ?
C8B H8BA 0.9300 . ?
C9B C10B 1.397(7) . ?
C9B H9BA 0.9300 . ?
C10B H10B 0.9300 . ?
C11B C12B 1.468(5) . ?

loop_
_geom_hbond_atom_site_label_D
_geom_hbond_atom_site_label_H
_geom_hbond_atom_site_label_A
_geom_hbond_distance_DH
_geom_hbond_distance_HA
_geom_hbond_distance_DA
_geom_hbond_angle_DHA
_geom_hbond_site_symmetry_A
O1W H1W1 O14 0.88 1.92 2.781(5) 165.6 .
O1W H1W2 O1A 1.05 1.95 2.934(6) 154.3 2_765
O2W H2W1 O14 0.80 1.96 2.681(4) 149.6 .
O2W H2W2 O2A 0.83 2.05 2.812(5) 153.9 1_565
N3A H3AB O1W 0.86 2.17 2.982(5) 156.5 4_465
N4A H4AA O2W 0.86 2.36 2.962(5) 127.7 3_645
N5A H5AA O2W 0.86 1.99 2.797(5) 155.7 4_465
N4B H4BA O13 0.86 2.35 3.077(6) 142.0 3_644
N5B H5BA O2B 0.86 1.99 2.839(5) 167.2 4
N6B H6BA O12 0.86 2.02 2.854(4) 162.7 3_644
C3A H3AA O2W 0.93 2.65 3.376(5) 135.1 4_465
C8B H8BA O12 0.93 2.53 3.377(5) 151.6 3_644

loop_
_geom_torsion_atom_site_label_1
_geom_torsion_atom_site_label_2
_geom_torsion_atom_site_label_3
_geom_torsion_atom_site_label_4
_geom_torsion
_geom_torsion_site_symmetry_1
_geom_torsion_site_symmetry_2
_geom_torsion_site_symmetry_3
_geom_torsion_site_symmetry_4
_geom_torsion_publ_flag
O11 Co P O14 -88.8(2) . . . . ?
O12 Co P O14 87.0(2) . . . . ?
N1A Co P O14 179.0(2) . . . . ?
N1B Co P O14 -1.9(2) . . . . ?
N2A Co P O14 96.4(2) . . . . ?
N2B Co P O14 -87.6(2) . . . . ?
O11 Co P O13 93.8(3) . . . . ?
O12 Co P O13 -90.4(3) . . . . ?
N1A Co P O13 1.6(2) . . . . ?
N1B Co P O13 -179.3(2) . . . . ?
N2A Co P O13 -81.0(3) . . . . ?
N2B Co P O13 95.0(3) . . . . ?
O11 Co P O12 -175.85(18) . . . . ?
N1A Co P O12 92.04(17) . . . . ?
N1B Co P O12 -88.87(18) . . . . ?
N2A Co P O12 9.4(2) . . . . ?
N2B Co P O12 -174.6(2) . . . . ?
O12 Co P O11 175.85(18) . . . . ?
N1A Co P O11 -92.11(18) . . . . ?
N1B Co P O11 86.97(18) . . . . ?
N2A Co P O11 -174.8(2) . . . . ?
N2B Co P O11 1.2(2) . . . . ?
O14 P O11 Co 118.34(17) . . . . ?
O13 P O11 Co -112.67(19) . . . . ?
O12 P O11 Co 3.15(14) . . . . ?
O12 Co O11 P -2.64(11) . . . . ?
N1A Co O11 P 89.00(15) . . . . ?
N1B Co O11 P -94.70(15) . . . . ?
N2A Co O11 P 25.6(10) . . . . ?
N2B Co O11 P -179.09(16) . . . . ?
O14 P O12 Co -119.47(17) . . . . ?
O13 P O12 Co 114.67(18) . . . . ?
O11 P O12 Co -3.13(13) . . . . ?
O11 Co O12 P 2.65(11) . . . . ?
N1A Co O12 P -89.05(15) . . . . ?
N1B Co O12 P 93.21(15) . . . . ?
N2A Co O12 P -173.19(15) . . . . ?
N2B Co O12 P 22.4(9) . . . . ?
O11 Co N1A C1A 8.9(3) . . . . ?
O12 Co N1A C1A 85.4(3) . . . . ?
N1B Co N1A C1A -122.0(17) . . . . ?
N2A Co N1A C1A -179.0(3) . . . . ?
N2B Co N1A C1A -84.8(3) . . . . ?
P Co N1A C1A 47.2(3) . . . . ?
O11 Co N1A C12A -173.5(3) . . . . ?
O12 Co N1A C12A -97.0(2) . . . . ?
N1B Co N1A C12A 55.6(18) . . . . ?
N2A Co N1A C12A -1.4(2) . . . . ?
N2B Co N1A C12A 92.8(3) . . . . ?
P Co N1A C12A -135.2(2) . . . . ?
O11 Co N2A C10A -116.5(9) . . . . ?
O12 Co N2A C10A -88.9(4) . . . . ?
N1A Co N2A C10A 179.6(4) . . . . ?
N1B Co N2A C10A 3.7(4) . . . . ?
N2B Co N2A C10A 88.2(4) . . . . ?
P Co N2A C10A -94.8(4) . . . . ?
O11 Co N2A C11A 65.5(10) . . . . ?
O12 Co N2A C11A 93.0(3) . . . . ?
N1A Co N2A C11A 1.5(3) . . . . ?
N1B Co N2A C11A -174.4(3) . . . . ?
N2B Co N2A C11A -89.8(3) . . . . ?
P Co N2A C11A 87.2(3) . . . . ?
O11 Co N1B C1B 88.2(3) . . . . ?
O12 Co N1B C1B 11.7(3) . . . . ?
N1A Co N1B C1B -140.9(16) . . . . ?
N2A Co N1B C1B -84.3(3) . . . . ?
N2B Co N1B C1B -178.3(4) . . . . ?
P Co N1B C1B 49.9(3) . . . . ?
O11 Co N1B C12B -89.8(3) . . . . ?
O12 Co N1B C12B -166.3(2) . . . . ?
N1A Co N1B C12B 41.1(18) . . . . ?
N2A Co N1B C12B 97.7(3) . . . . ?
N2B Co N1B C12B 3.7(3) . . . . ?
P Co N1B C12B -128.1(2) . . . . ?
O11 Co N2B C10B -88.1(4) . . . . ?
O12 Co N2B C10B -107.3(8) . . . . ?
N1A Co N2B C10B 4.2(4) . . . . ?
N1B Co N2B C10B -178.8(4) . . . . ?
N2A Co N2B C10B 88.2(4) . . . . ?
P Co N2B C10B -88.8(4) . . . . ?
O11 Co N2B C11B 85.2(3) . . . . ?
O12 Co N2B C11B 66.0(9) . . . . ?
N1A Co N2B C11B 177.5(3) . . . . ?
N1B Co N2B C11B -5.5(3) . . . . ?
N2A Co N2B C11B -98.5(3) . . . . ?
P Co N2B C11B 84.4(3) . . . . ?
C12A N1A C1A C2A -1.0(5) . . . . ?
Co N1A C1A C2A 176.5(3) . . . . ?
N1A C1A C2A C3A 1.8(6) . . . . ?
C1A C2A C3A C4A -0.3(6) . . . . ?
C2A C3A C4A C12A -2.0(6) . . . . ?
C2A C3A C4A C5A 177.5(4) . . . . ?
C13A N3A C5A N5A 97.6(4) . . . . ?
C13A N3A C5A C4A -136.4(4) . . . . ?
C13A N3A C5A C6A -11.9(4) . . . . ?
C14A N5A C5A N3A -121.3(4) . . . . ?
C14A N5A C5A C4A 112.7(4) . . . . ?
C14A N5A C5A C6A -10.7(4) . . . . ?
C12A C4A C5A N3A 108.4(4) . . . . ?
C3A C4A C5A N3A -71.1(4) . . . . ?
C12A C4A C5A N5A -124.5(4) . . . . ?
C3A C4A C5A N5A 56.0(5) . . . . ?
C12A C4A C5A C6A -9.2(5) . . . . ?
C3A C4A C5A C6A 171.2(3) . . . . ?
C14A N6A C6A C7A -132.4(4) . . . . ?
C14A N6A C6A N4A 102.0(4) . . . . ?
C14A N6A C6A C5A -4.7(5) . . . . ?
C13A N4A C6A N6A -116.5(4) . . . . ?
C13A N4A C6A C7A 118.0(4) . . . . ?
C13A N4A C6A C5A -8.1(4) . . . . ?
N3A C5A C6A N6A 126.4(3) . . . . ?
N5A C5A C6A N6A 8.8(4) . . . . ?
C4A C5A C6A N6A -111.8(3) . . . . ?
N3A C5A C6A C7A -110.3(4) . . . . ?
N5A C5A C6A C7A 132.1(3) . . . . ?
C4A C5A C6A C7A 11.5(4) . . . . ?
N3A C5A C6A N4A 11.2(4) . . . . ?
N5A C5A C6A N4A -106.4(3) . . . . ?
C4A C5A C6A N4A 133.1(3) . . . . ?
N6A C6A C7A C11A 111.0(4) . . . . ?
N4A C6A C7A C11A -123.4(4) . . . . ?
C5A C6A C7A C11A -7.9(5) . . . . ?
N6A C6A C7A C8A -67.3(4) . . . . ?
N4A C6A C7A C8A 58.2(5) . . . . ?
C5A C6A C7A C8A 173.7(3) . . . . ?
C11A C7A C8A C9A 0.4(6) . . . . ?
C6A C7A C8A C9A 178.8(4) . . . . ?
C7A C8A C9A C10A -1.6(6) . . . . ?
C11A N2A C10A C9A -0.9(6) . . . . ?
Co N2A C10A C9A -178.9(3) . . . . ?
C8A C9A C10A N2A 1.9(7) . . . . ?
C10A N2A C11A C7A -0.4(5) . . . . ?
Co N2A C11A C7A 177.9(3) . . . . ?
C10A N2A C11A C12A -179.7(3) . . . . ?
Co N2A C11A C12A -1.4(4) . . . . ?
C8A C7A C11A N2A 0.6(5) . . . . ?
C6A C7A C11A N2A -177.8(3) . . . . ?
C8A C7A C11A C12A 179.9(3) . . . . ?
C6A C7A C11A C12A 1.5(5) . . . . ?
C3A C4A C12A N1A 2.9(5) . . . . ?
C5A C4A C12A N1A -176.6(3) . . . . ?
C3A C4A C12A C11A -177.3(3) . . . . ?
C5A C4A C12A C11A 3.2(5) . . . . ?
C1A N1A C12A C4A -1.4(5) . . . . ?
Co N1A C12A C4A -179.2(3) . . . . ?
C1A N1A C12A C11A 178.8(3) . . . . ?
Co N1A C12A C11A 1.0(4) . . . . ?
N2A C11A C12A C4A -179.5(3) . . . . ?
C7A C11A C12A C4A 1.2(5) . . . . ?
N2A C11A C12A N1A 0.3(4) . . . . ?
C7A C11A C12A N1A -179.0(3) . . . . ?
C6A N4A C13A O1B -176.2(4) . . . . ?
C6A N4A C13A N3A 1.6(5) . . . . ?
C5A N3A C13A O1B -175.1(4) . . . . ?
C5A N3A C13A N4A 7.1(5) . . . . ?
C6A N6A C14A O2B -177.7(5) . . . . ?
C6A N6A C14A N5A -1.9(5) . . . . ?
C5A N5A C14A O2B -175.6(4) . . . . ?
C5A N5A C14A N6A 8.4(5) . . . . ?
C12B N1B C1B C2B -3.6(6) . . . . ?
Co N1B C1B C2B 178.4(3) . . . . ?
N1B C1B C2B C3B 1.9(7) . . . . ?
C1B C2B C3B C4B 0.7(7) . . . . ?
C2B C3B C4B C12B -1.5(6) . . . . ?
C2B C3B C4B C5B -178.0(4) . . . . ?
C13B N3B C5B N5B 120.9(4) . . . . ?
C13B N3B C5B C4B -110.5(4) . . . . ?
C13B N3B C5B C6B 13.9(5) . . . . ?
C14B N5B C5B N3B -94.6(4) . . . . ?
C14B N5B C5B C4B 136.7(4) . . . . ?
C14B N5B C5B C6B 12.4(5) . . . . ?
C12B C4B C5B N3B 127.4(4) . . . . ?
C3B C4B C5B N3B -56.1(5) . . . . ?
C12B C4B C5B N5B -102.4(4) . . . . ?
C3B C4B C5B N5B 74.0(5) . . . . ?
C12B C4B C5B C6B 12.4(6) . . . . ?
C3B C4B C5B C6B -171.1(4) . . . . ?
C13B N4B C6B N6B -95.4(5) . . . . ?
C13B N4B C6B C7B 139.9(4) . . . . ?
C13B N4B C6B C5B 14.9(5) . . . . ?
C14B N6B C6B N4B 126.2(4) . . . . ?
C14B N6B C6B C7B -109.0(4) . . . . ?
C14B N6B C6B C5B 15.0(5) . . . . ?
N3B C5B C6B N4B -16.4(4) . . . . ?
N5B C5B C6B N4B -134.3(3) . . . . ?
C4B C5B C6B N4B 104.7(4) . . . . ?
N3B C5B C6B N6B 102.6(4) . . . . ?
N5B C5B C6B N6B -15.3(4) . . . . ?
C4B C5B C6B N6B -136.3(4) . . . . ?
N3B C5B C6B C7B -137.6(4) . . . . ?
N5B C5B C6B C7B 104.5(4) . . . . ?
C4B C5B C6B C7B -16.4(6) . . . . ?
N4B C6B C7B C11B -107.3(4) . . . . ?
N6B C6B C7B C11B 125.6(4) . . . . ?
C5B C6B C7B C11B 10.1(6) . . . . ?
N4B C6B C7B C8B 72.0(6) . . . . ?
N6B C6B C7B C8B -55.0(6) . . . . ?
C5B C6B C7B C8B -170.5(5) . . . . ?
C11B C7B C8B C9B -0.9(9) . . . . ?
C6B C7B C8B C9B 179.7(6) . . . . ?
C7B C8B C9B C10B -1.1(11) . . . . ?
C11B N2B C10B C9B -2.7(8) . . . . ?
Co N2B C10B C9B 170.2(5) . . . . ?
C8B C9B C10B N2B 3.0(11) . . . . ?
C10B N2B C11B C7B 0.6(6) . . . . ?
Co N2B C11B C7B -173.3(3) . . . . ?
C10B N2B C11B C12B -179.9(4) . . . . ?
Co N2B C11B C12B 6.2(4) . . . . ?
C8B C7B C11B N2B 1.2(7) . . . . ?
C6B C7B C11B N2B -179.4(4) . . . . ?
C8B C7B C11B C12B -178.3(5) . . . . ?
C6B C7B C11B C12B 1.1(6) . . . . ?
C1B N1B C12B C4B 2.9(5) . . . . ?
Co N1B C12B C4B -178.9(3) . . . . ?
C1B N1B C12B C11B -179.5(3) . . . . ?
Co N1B C12B C11B -1.3(4) . . . . ?
C3B C4B C12B N1B -0.3(6) . . . . ?
C5B C4B C12B N1B 176.3(3) . . . . ?
C3B C4B C12B C11B -177.8(4) . . . . ?
C5B C4B C12B C11B -1.2(6) . . . . ?
N2B C11B C12B N1B -3.4(5) . . . . ?
C7B C11B C12B N1B 176.2(4) . . . . ?
N2B C11B C12B C4B 174.3(4) . . . . ?
C7B C11B C12B C4B -6.2(6) . . . . ?
C6B N4B C13B O1A 172.1(5) . . . . ?
C6B N4B C13B N3B -6.8(6) . . . . ?
C5B N3B C13B O1A 175.6(5) . . . . ?
C5B N3B C13B N4B -5.4(6) . . . . ?
C6B N6B C14B O2A 171.3(5) . . . . ?
C6B N6B C14B N5B -8.0(6) . . . . ?
C5B N5B C14B O2A 177.0(5) . . . . ?
C5B N5B C14B N6B -3.7(5) . . . . ?
